data_7038890
loop_
_publ_author_name
'Chatterjee, Tamal'
'Lee, Way-Zen'
'Ravikanth, Mangalampalli'

_publ_section_title
;
 Stabilization of hexa-coordinated P(v) corroles by axial silyloxy groups.
;
_journal_issue 18
_journal_name_full 'Dalton transactions (Cambridge, England : 2003)'
_journal_page_first 7815
_journal_page_last 7822
_journal_paper_doi 10.1039/c6dt00842a
_journal_volume 45
_journal_year 2016
_chemical_formula_moiety 'C69 H61 N4 O2 P Si2'
_chemical_formula_sum 'C69 H61 N4 O2 P Si2'
_chemical_formula_weight 1065.37
_chemical_name_systematic
;
 ?
;
_space_group_IT_number 15
_symmetry_cell_setting monoclinic
_symmetry_space_group_name_Hall '-C 2yc'
_symmetry_space_group_name_H-M 'C 1 2/c 1'
_atom_sites_solution_hydrogens geom
_atom_sites_solution_primary direct
_atom_sites_solution_secondary difmap
_audit_creation_method SHELXL-97
_audit_update_record
;
2016-01-16 deposited with the CCDC.
2016-03-29 downloaded from the CCDC.
;
_cell_angle_alpha 90.00
_cell_angle_beta 91.414(3)
_cell_angle_gamma 90.00
_cell_formula_units_Z 4
_cell_length_a 16.6832(7)
_cell_length_b 14.4882(9)
_cell_length_c 23.4948(15)
_cell_measurement_reflns_used 6574
_cell_measurement_temperature 200(2)
_cell_measurement_theta_max 25.01
_cell_measurement_theta_min 2.44
_cell_volume 5677.2(6)
_computing_molecular_graphics 'Ortep-3 for Windows (Farrugia, 1997)'
_computing_publication_material 'WinGX publication routines (Farrugia, 1999)'
_computing_structure_refinement 'SHELXL-97 (Sheldrick, 1997)'
_computing_structure_solution 'SHELXS-86 (Sheldrick, 1986)'
_diffrn_ambient_temperature 200(2)
_diffrn_measured_fraction_theta_full 0.981
_diffrn_measured_fraction_theta_max 0.981
_diffrn_measurement_device_type 'bruker APEX2'
_diffrn_radiation_monochromator graphite
_diffrn_radiation_source 'fine-focus sealed tube'
_diffrn_radiation_type MoK\a
_diffrn_radiation_wavelength 0.71073
_diffrn_reflns_av_R_equivalents 0.0423
_diffrn_reflns_av_sigmaI/netI 0.0490
_diffrn_reflns_limit_h_max 19
_diffrn_reflns_limit_h_min -19
_diffrn_reflns_limit_k_max 15
_diffrn_reflns_limit_k_min -17
_diffrn_reflns_limit_l_max 24
_diffrn_reflns_limit_l_min -27
_diffrn_reflns_number 17286
_diffrn_reflns_theta_full 25.01
_diffrn_reflns_theta_max 25.01
_diffrn_reflns_theta_min 2.52
_exptl_absorpt_coefficient_mu 0.141
_exptl_absorpt_correction_T_max 0.9791
_exptl_absorpt_correction_T_min 0.9483
_exptl_absorpt_correction_type multi-scan
_exptl_crystal_colour red
_exptl_crystal_density_diffrn 1.246
_exptl_crystal_density_method 'not measured'
_exptl_crystal_description prism
_exptl_crystal_F_000 2248
_exptl_crystal_size_max 0.38
_exptl_crystal_size_mid 0.20
_exptl_crystal_size_min 0.15
_refine_diff_density_max 1.062
_refine_diff_density_min -1.450
_refine_diff_density_rms 0.074
_refine_ls_extinction_method none
_refine_ls_goodness_of_fit_ref 1.040
_refine_ls_hydrogen_treatment constr
_refine_ls_matrix_type full
_refine_ls_number_parameters 340
_refine_ls_number_reflns 4894
_refine_ls_number_restraints 24
_refine_ls_restrained_S_all 1.039
_refine_ls_R_factor_all 0.0924
_refine_ls_R_factor_gt 0.0702
_refine_ls_shift/su_max 0.000
_refine_ls_shift/su_mean 0.000
_refine_ls_structure_factor_coef Fsqd
_refine_ls_weighting_details 'calc w=1/[\s^2^(Fo^2^)+(0.0638P)^2^+30.5253P] where P=(Fo^2^+2Fc^2^)/3'
_refine_ls_weighting_scheme calc
_refine_ls_wR_factor_gt 0.1665
_refine_ls_wR_factor_ref 0.1837
_reflns_number_gt 3816
_reflns_number_total 4894
_reflns_threshold_expression >2sigma(I)
_cod_data_source_file c6dt00842a2.cif
_cod_data_source_block a17648
_cod_depositor_comments 'Adding full bibliography for 7038890.cif.'
_cod_original_sg_symbol_H-M 'C 2/c'
_cod_database_code 7038890

loop_
_symmetry_equiv_pos_as_xyz
'x, y, z'
'-x, y, -z+1/2'
'x+1/2, y+1/2, z'
'-x+1/2, y+1/2, -z+1/2'
'-x, -y, -z'
'x, -y, z-1/2'
'-x+1/2, -y+1/2, -z'
'x+1/2, -y+1/2, z-1/2'

loop_
_atom_site_label
_atom_site_type_symbol
_atom_site_fract_x
_atom_site_fract_y
_atom_site_fract_z
_atom_site_U_iso_or_equiv
_atom_site_adp_type
_atom_site_occupancy
_atom_site_symmetry_multiplicity
_atom_site_calc_flag
_atom_site_refinement_flags
C1 C 0.7628(2) 0.1220(3) 0.82262(16) 0.0361(9) Uani 1 1 d .
C2 C 0.7405(2) 0.0698(4) 0.76779(16) 0.0480(12) Uani 1 1 d .
H2A H 0.7790 0.0849 0.7384 0.072 Uiso 1 1 calc R
H2B H 0.6865 0.0878 0.7547 0.072 Uiso 1 1 calc R
H2C H 0.7418 0.0033 0.7752 0.072 Uiso 1 1 calc R
C3 C 0.7577(3) 0.2264(4) 0.8101(3) 0.0668(15) Uani 1 1 d .
H3A H 0.7967 0.2426 0.7811 0.100 Uiso 1 1 calc R
H3B H 0.7698 0.2611 0.8450 0.100 Uiso 1 1 calc R
H3C H 0.7036 0.2418 0.7960 0.100 Uiso 1 1 calc R
C4 C 0.7021(2) 0.0965(4) 0.86830(18) 0.0556(14) Uani 1 1 d .
H4A H 0.7160 0.1288 0.9038 0.083 Uiso 1 1 calc R
H4B H 0.7035 0.0297 0.8748 0.083 Uiso 1 1 calc R
H4C H 0.6481 0.1148 0.8553 0.083 Uiso 1 1 calc R
C5 C 0.8902(2) 0.1744(3) 0.91207(15) 0.0293(8) Uani 1 1 d .
C6 C 0.9389(2) 0.2523(3) 0.90787(17) 0.0374(9) Uani 1 1 d .
H6 H 0.9660 0.2636 0.8735 0.045 Uiso 1 1 calc R
C7 C 0.9487(3) 0.3138(3) 0.95308(19) 0.0473(11) Uani 1 1 d .
H7 H 0.9836 0.3652 0.9497 0.057 Uiso 1 1 calc R
C8 C 0.9079(3) 0.3003(3) 1.00269(18) 0.0486(11) Uani 1 1 d .
H8 H 0.9130 0.3436 1.0329 0.058 Uiso 1 1 calc R
C9 C 0.8597(3) 0.2238(3) 1.00820(17) 0.0448(11) Uani 1 1 d .
H9 H 0.8317 0.2140 1.0424 0.054 Uiso 1 1 calc R
C10 C 0.8519(2) 0.1606(3) 0.96372(16) 0.0380(9) Uani 1 1 d .
H10 H 0.8199 0.1070 0.9685 0.046 Uiso 1 1 calc R
C11 C 0.8876(2) -0.0253(3) 0.87168(15) 0.0290(8) Uani 1 1 d .
C12 C 0.9385(2) -0.0429(3) 0.91836(17) 0.0367(9) Uani 1 1 d .
H12 H 0.9631 0.0077 0.9377 0.044 Uiso 1 1 calc R
C13 C 0.9543(3) -0.1321(3) 0.93747(19) 0.0470(11) Uani 1 1 d .
H13 H 0.9894 -0.1420 0.9694 0.056 Uiso 1 1 calc R
C14 C 0.9189(3) -0.2064(3) 0.9098(2) 0.0513(12) Uani 1 1 d .
H14 H 0.9290 -0.2675 0.9228 0.062 Uiso 1 1 calc R
C15 C 0.8688(3) -0.1915(3) 0.8630(2) 0.0491(11) Uani 1 1 d .
H15 H 0.8447 -0.2425 0.8438 0.059 Uiso 1 1 calc R
C16 C 0.8535(2) -0.1024(3) 0.84392(18) 0.0384(9) Uani 1 1 d .
H16 H 0.8193 -0.0933 0.8115 0.046 Uiso 1 1 calc R
C17 C 0.9712(2) -0.0586(2) 0.72767(15) 0.0255(7) Uani 1 1 d .
C18 C 0.9285(2) -0.1216(3) 0.69299(16) 0.0312(8) Uani 1 1 d .
H18 H 0.9315 -0.1870 0.6948 0.037 Uiso 1 1 calc R
C19 C 0.8815(2) -0.0703(3) 0.65591(16) 0.0321(9) Uani 1 1 d .
H19 H 0.8463 -0.0943 0.6271 0.039 Uiso 1 1 calc R
C20 C 0.8944(2) 0.0245(2) 0.66808(14) 0.0243(8) Uani 1 1 d .
C21 C 0.8611(2) 0.1038(2) 0.64398(14) 0.0258(8) Uani 1 1 d .
C22 C 0.7991(2) 0.0950(3) 0.59733(15) 0.0303(8) Uani 1 1 d .
C23 C 0.8126(3) 0.1309(3) 0.5436(2) 0.0533(9) Uani 1 1 d .
H23 H 0.8607 0.1636 0.5368 0.064 Uiso 1 1 calc R
C24 C 0.7560(3) 0.1193(4) 0.4995(3) 0.0766(13) Uani 1 1 d .
H24 H 0.7661 0.1437 0.4628 0.092 Uiso 1 1 calc R
C25 C 0.6860(3) 0.0731(4) 0.5088(3) 0.0735(14) Uani 1 1 d .
H25 H 0.6472 0.0660 0.4788 0.088 Uiso 1 1 calc R
C26 C 0.6721(3) 0.0368(4) 0.5620(2) 0.0599(14) Uani 1 1 d .
H26 H 0.6238 0.0043 0.5684 0.072 Uiso 1 1 calc R
C27 C 0.7281(3) 0.0474(3) 0.60587(18) 0.0463(11) Uani 1 1 d .
H27 H 0.7179 0.0219 0.6422 0.056 Uiso 1 1 calc R
C28 C 0.8843(2) 0.1902(2) 0.66446(14) 0.0247(8) Uani 1 1 d .
C29 C 0.8520(2) 0.2765(3) 0.64595(15) 0.0299(8) Uani 1 1 d .
H29 H 0.8111 0.2846 0.6175 0.036 Uiso 1 1 calc R
C30 C 0.8892(2) 0.3450(3) 0.67556(15) 0.0294(8) Uani 1 1 d .
H30 H 0.8791 0.4092 0.6716 0.035 Uiso 1 1 calc R
C31 C 0.94648(19) 0.3031(2) 0.71375(14) 0.0246(8) Uani 1 1 d .
C32 C 1.0000 0.3495(3) 0.7500 0.0266(11) Uani 1 2 d S
C33 C 1.0000 0.4523(4) 0.7500 0.0429(15) Uani 1 2 d SDU
C34 C 0.9757(3) 0.5005(3) 0.7975(2) 0.0533(9) Uani 1 1 d DU
H34 H 0.9587 0.4683 0.8303 0.064 Uiso 1 1 calc R
C35 C 0.9765(3) 0.5990(4) 0.7967(3) 0.0766(13) Uani 1 1 d DU
H35 H 0.9607 0.6342 0.8287 0.092 Uiso 1 1 calc R
C36 C 1.0000 0.6387(6) 0.7500 0.0735(14) Uani 1 2 d SDU
H36 H 1.0000 0.7043 0.7500 0.088 Uiso 1 2 calc SR
N1 N 0.94994(16) 0.02920(19) 0.71217(11) 0.0224(6) Uani 1 1 d .
N2 N 0.94243(15) 0.20835(19) 0.70753(11) 0.0219(6) Uani 1 1 d .
O1 O 0.92863(13) 0.12820(16) 0.79761(9) 0.0247(5) Uani 1 1 d .
Si1 Si 0.86962(5) 0.09746(7) 0.84861(4) 0.0240(3) Uani 1 1 d .
P1 P 1.0000 0.12323(8) 0.7500 0.0196(3) Uani 1 2 d S

loop_
_atom_site_aniso_label
_atom_site_aniso_U_11
_atom_site_aniso_U_22
_atom_site_aniso_U_33
_atom_site_aniso_U_23
_atom_site_aniso_U_13
_atom_site_aniso_U_12
C1 0.0216(18) 0.048(3) 0.039(2) 0.0006(19) 0.0024(16) 0.0069(17)
C2 0.028(2) 0.082(4) 0.034(2) -0.001(2) -0.0038(17) 0.005(2)
C3 0.043(3) 0.057(3) 0.100(4) 0.008(3) -0.011(3) 0.024(2)
C4 0.024(2) 0.100(4) 0.043(2) -0.018(3) 0.0090(18) -0.004(2)
C5 0.0274(18) 0.031(2) 0.0299(18) 0.0004(16) 0.0029(15) 0.0079(16)
C6 0.041(2) 0.033(2) 0.038(2) -0.0055(18) 0.0090(18) 0.0026(18)
C7 0.055(3) 0.035(3) 0.052(3) -0.012(2) 0.005(2) 0.001(2)
C8 0.060(3) 0.048(3) 0.037(2) -0.016(2) 0.000(2) 0.014(2)
C9 0.052(3) 0.054(3) 0.029(2) -0.0006(19) 0.0078(19) 0.016(2)
C10 0.038(2) 0.042(2) 0.035(2) 0.0021(18) 0.0071(17) 0.0044(18)
C11 0.0250(17) 0.033(2) 0.0298(18) 0.0033(16) 0.0097(15) 0.0002(15)
C12 0.034(2) 0.036(2) 0.040(2) 0.0038(18) 0.0047(17) 0.0028(18)
C13 0.047(2) 0.045(3) 0.049(3) 0.012(2) 0.004(2) 0.017(2)
C14 0.055(3) 0.031(3) 0.068(3) 0.013(2) 0.016(2) 0.012(2)
C15 0.048(3) 0.028(2) 0.073(3) -0.006(2) 0.017(2) -0.0045(19)
C16 0.034(2) 0.035(2) 0.046(2) -0.0025(18) 0.0051(18) -0.0007(17)
C17 0.0230(16) 0.0170(18) 0.0367(19) -0.0001(15) 0.0059(14) -0.0001(14)
C18 0.0330(19) 0.0169(19) 0.044(2) -0.0042(16) 0.0065(17) -0.0025(15)
C19 0.0308(19) 0.030(2) 0.035(2) -0.0070(16) -0.0008(16) -0.0071(16)
C20 0.0239(17) 0.025(2) 0.0243(17) -0.0056(14) 0.0019(14) -0.0019(14)
C21 0.0250(17) 0.030(2) 0.0226(17) -0.0008(15) 0.0016(14) -0.0036(15)
C22 0.0338(19) 0.030(2) 0.0264(18) -0.0038(15) -0.0031(15) 0.0001(16)
C23 0.0509(19) 0.0453(19) 0.063(2) -0.0154(16) -0.0196(16) 0.0071(15)
C24 0.075(3) 0.072(3) 0.080(3) -0.033(2) -0.043(2) 0.018(2)
C25 0.067(3) 0.066(3) 0.086(3) -0.017(3) -0.051(3) -0.001(3)
C26 0.046(3) 0.082(4) 0.051(3) -0.006(3) -0.017(2) -0.022(3)
C27 0.045(2) 0.059(3) 0.034(2) 0.000(2) -0.0052(19) -0.019(2)
C28 0.0238(17) 0.028(2) 0.0223(16) 0.0018(14) -0.0013(14) -0.0028(15)
C29 0.0263(18) 0.031(2) 0.0320(19) 0.0038(16) -0.0061(15) 0.0015(15)
C30 0.0273(18) 0.023(2) 0.037(2) 0.0038(16) -0.0034(16) 0.0049(15)
C31 0.0231(17) 0.0200(19) 0.0306(18) 0.0022(14) 0.0010(15) 0.0012(14)
C32 0.026(2) 0.020(3) 0.034(3) 0.000 0.001(2) 0.000
C33 0.036(3) 0.022(3) 0.069(4) 0.000 -0.026(3) 0.000
C34 0.0509(19) 0.0453(19) 0.063(2) -0.0154(16) -0.0196(16) 0.0071(15)
C35 0.075(3) 0.072(3) 0.080(3) -0.033(2) -0.043(2) 0.018(2)
C36 0.067(3) 0.066(3) 0.086(3) -0.017(3) -0.051(3) -0.001(3)
N1 0.0228(14) 0.0186(15) 0.0259(14) -0.0007(12) 0.0021(12) -0.0012(11)
N2 0.0213(14) 0.0208(16) 0.0236(14) -0.0004(12) -0.0011(11) -0.0013(11)
O1 0.0226(12) 0.0256(14) 0.0261(12) 0.0004(10) 0.0027(10) 0.0027(10)
Si1 0.0201(5) 0.0268(6) 0.0255(5) 0.0008(4) 0.0037(4) 0.0019(4)
P1 0.0181(6) 0.0176(7) 0.0230(6) 0.000 0.0003(5) 0.000

loop_
_atom_type_symbol
_atom_type_description
_atom_type_scat_dispersion_real
_atom_type_scat_dispersion_imag
_atom_type_scat_source
C C 0.0033 0.0016 'International Tables Vol C Tables 4.2.6.8 and 6.1.1.4'
H H 0.0000 0.0000 'International Tables Vol C Tables 4.2.6.8 and 6.1.1.4'
N N 0.0061 0.0033 'International Tables Vol C Tables 4.2.6.8 and 6.1.1.4'
O O 0.0106 0.0060 'International Tables Vol C Tables 4.2.6.8 and 6.1.1.4'
Si Si 0.0817 0.0704 'International Tables Vol C Tables 4.2.6.8 and 6.1.1.4'
P P 0.1023 0.0942 'International Tables Vol C Tables 4.2.6.8 and 6.1.1.4'

loop_
_geom_angle_atom_site_label_1
_geom_angle_atom_site_label_2
_geom_angle_atom_site_label_3
_geom_angle
_geom_angle_site_symmetry_1
_geom_angle_site_symmetry_3
C2 C1 C4 108.5(3) . .
C2 C1 C3 108.2(4) . .
C4 C1 C3 109.6(4) . .
C2 C1 Si1 112.5(3) . .
C4 C1 Si1 111.0(3) . .
C3 C1 Si1 106.9(3) . .
C1 C2 H2A 109.5 . .
C1 C2 H2B 109.5 . .
H2A C2 H2B 109.5 . .
C1 C2 H2C 109.5 . .
H2A C2 H2C 109.5 . .
H2B C2 H2C 109.5 . .
C1 C3 H3A 109.5 . .
C1 C3 H3B 109.5 . .
H3A C3 H3B 109.5 . .
C1 C3 H3C 109.5 . .
H3A C3 H3C 109.5 . .
H3B C3 H3C 109.5 . .
C1 C4 H4A 109.5 . .
C1 C4 H4B 109.5 . .
H4A C4 H4B 109.5 . .
C1 C4 H4C 109.5 . .
H4A C4 H4C 109.5 . .
H4B C4 H4C 109.5 . .
C6 C5 C10 117.1(3) . .
C6 C5 Si1 121.1(3) . .
C10 C5 Si1 121.5(3) . .
C7 C6 C5 121.4(4) . .
C7 C6 H6 119.3 . .
C5 C6 H6 119.3 . .
C8 C7 C6 120.2(4) . .
C8 C7 H7 119.9 . .
C6 C7 H7 119.9 . .
C9 C8 C7 119.7(4) . .
C9 C8 H8 120.2 . .
C7 C8 H8 120.2 . .
C8 C9 C10 120.2(4) . .
C8 C9 H9 119.9 . .
C10 C9 H9 119.9 . .
C9 C10 C5 121.4(4) . .
C9 C10 H10 119.3 . .
C5 C10 H10 119.3 . .
C12 C11 C16 116.9(4) . .
C12 C11 Si1 119.3(3) . .
C16 C11 Si1 123.9(3) . .
C13 C12 C11 122.0(4) . .
C13 C12 H12 119.0 . .
C11 C12 H12 119.0 . .
C14 C13 C12 119.7(4) . .
C14 C13 H13 120.1 . .
C12 C13 H13 120.1 . .
C15 C14 C13 119.7(4) . .
C15 C14 H14 120.1 . .
C13 C14 H14 120.1 . .
C14 C15 C16 120.4(4) . .
C14 C15 H15 119.8 . .
C16 C15 H15 119.8 . .
C15 C16 C11 121.3(4) . .
C15 C16 H16 119.4 . .
C11 C16 H16 119.4 . .
N1 C17 C17 111.53(18) . 2_756
N1 C17 C18 108.9(3) . .
C17 C17 C18 139.5(2) 2_756 .
C19 C18 C17 106.8(3) . .
C19 C18 H18 126.6 . .
C17 C18 H18 126.6 . .
C18 C19 C20 108.3(3) . .
C18 C19 H19 125.9 . .
C20 C19 H19 125.9 . .
N1 C20 C21 121.4(3) . .
N1 C20 C19 107.3(3) . .
C21 C20 C19 131.4(3) . .
C20 C21 C28 119.9(3) . .
C20 C21 C22 119.4(3) . .
C28 C21 C22 120.8(3) . .
C27 C22 C23 118.3(3) . .
C27 C22 C21 120.9(3) . .
C23 C22 C21 120.7(3) . .
C22 C23 C24 120.6(5) . .
C22 C23 H23 119.7 . .
C24 C23 H23 119.7 . .
C25 C24 C23 120.4(6) . .
C25 C24 H24 119.8 . .
C23 C24 H24 119.8 . .
C24 C25 C26 119.5(4) . .
C24 C25 H25 120.2 . .
C26 C25 H25 120.2 . .
C25 C26 C27 120.5(4) . .
C25 C26 H26 119.7 . .
C27 C26 H26 119.7 . .
C26 C27 C22 120.7(4) . .
C26 C27 H27 119.7 . .
C22 C27 H27 119.7 . .
C21 C28 N2 126.6(3) . .
C21 C28 C29 125.7(3) . .
N2 C28 C29 107.7(3) . .
C30 C29 C28 108.7(3) . .
C30 C29 H29 125.6 . .
C28 C29 H29 125.6 . .
C29 C30 C31 107.6(3) . .
C29 C30 H30 126.2 . .
C31 C30 H30 126.2 . .
N2 C31 C32 125.0(3) . .
N2 C31 C30 109.0(3) . .
C32 C31 C30 126.0(3) . .
C31 C32 C31 122.2(5) . 2_756
C31 C32 C33 118.9(2) . .
C31 C32 C33 118.9(2) 2_756 .
C34 C33 C34 119.4(6) 2_756 .
C34 C33 C32 120.3(3) 2_756 .
C34 C33 C32 120.3(3) . .
C33 C34 C35 119.4(5) . .
C33 C34 H34 120.3 . .
C35 C34 H34 120.3 . .
C36 C35 C34 116.9(6) . .
C36 C35 H35 121.5 . .
C34 C35 H35 121.5 . .
C35 C36 C35 127.9(9) 2_756 .
C35 C36 H36 116.1 2_756 .
C35 C36 H36 116.1 . .
C17 N1 C20 108.7(3) . .
C17 N1 P1 117.0(2) . .
C20 N1 P1 134.3(2) . .
C31 N2 C28 107.0(3) . .
C31 N2 P1 125.8(2) . .
C28 N2 P1 127.2(2) . .
Si1 O1 P1 160.33(17) . .
O1 Si1 C11 112.02(14) . .
O1 Si1 C5 108.52(15) . .
C11 Si1 C5 107.84(16) . .
O1 Si1 C1 106.89(15) . .
C11 Si1 C1 114.24(17) . .
C5 Si1 C1 107.10(17) . .
O1 P1 O1 175.01(18) 2_756 .
O1 P1 N1 91.81(12) 2_756 .
O1 P1 N1 91.93(12) . .
O1 P1 N1 91.93(12) 2_756 2_756
O1 P1 N1 91.81(12) . 2_756
N1 P1 N1 82.96(18) . 2_756
O1 P1 N2 88.79(12) 2_756 .
O1 P1 N2 87.87(12) . .
N1 P1 N2 90.56(12) . .
N1 P1 N2 173.50(13) 2_756 .
O1 P1 N2 87.87(12) 2_756 2_756
O1 P1 N2 88.79(12) . 2_756
N1 P1 N2 173.50(13) . 2_756
N1 P1 N2 90.56(12) 2_756 2_756
N2 P1 N2 95.92(17) . 2_756

loop_
_geom_bond_atom_site_label_1
_geom_bond_atom_site_label_2
_geom_bond_distance
_geom_bond_site_symmetry_2
C1 C2 1.531(6) .
C1 C4 1.538(6) .
C1 C3 1.543(6) .
C1 Si1 1.904(4) .
C2 H2A 0.9800 .
C2 H2B 0.9800 .
C2 H2C 0.9800 .
C3 H3A 0.9800 .
C3 H3B 0.9800 .
C3 H3C 0.9800 .
C4 H4A 0.9800 .
C4 H4B 0.9800 .
C4 H4C 0.9800 .
C5 C6 1.396(5) .
C5 C10 1.400(5) .
C5 Si1 1.886(4) .
C6 C7 1.393(5) .
C6 H6 0.9500 .
C7 C8 1.378(6) .
C7 H7 0.9500 .
C8 C9 1.378(6) .
C8 H8 0.9500 .
C9 C10 1.393(6) .
C9 H9 0.9500 .
C10 H10 0.9500 .
C11 C12 1.393(5) .
C11 C16 1.406(5) .
C11 Si1 1.881(4) .
C12 C13 1.392(6) .
C12 H12 0.9500 .
C13 C14 1.383(7) .
C13 H13 0.9500 .
C14 C15 1.381(7) .
C14 H14 0.9500 .
C15 C16 1.389(6) .
C15 H15 0.9500 .
C16 H16 0.9500 .
C17 N1 1.368(4) .
C17 C17 1.404(7) 2_756
C17 C18 1.406(5) .
C18 C19 1.376(5) .
C18 H18 0.9500 .
C19 C20 1.418(5) .
C19 H19 0.9500 .
C20 N1 1.374(4) .
C20 C21 1.391(5) .
C21 C28 1.392(5) .
C21 C22 1.494(5) .
C22 C27 1.389(5) .
C22 C23 1.390(6) .
C23 C24 1.394(6) .
C23 H23 0.9500 .
C24 C25 1.368(9) .
C24 H24 0.9500 .
C25 C26 1.381(8) .
C25 H25 0.9500 .
C26 C27 1.383(6) .
C26 H26 0.9500 .
C27 H27 0.9500 .
C28 N2 1.409(4) .
C28 C29 1.425(5) .
C29 C30 1.354(5) .
C29 H29 0.9500 .
C30 C31 1.429(5) .
C30 H30 0.9500 .
C31 N2 1.383(4) .
C31 C32 1.392(4) .
C32 C31 1.392(4) 2_756
C32 C33 1.489(7) .
C33 C34 1.385(5) 2_756
C33 C34 1.385(5) .
C34 C35 1.428(7) .
C34 H34 0.9500 .
C35 C36 1.308(7) .
C35 H35 0.9500 .
C36 C35 1.308(7) 2_756
C36 H36 0.9500 .
N1 P1 1.818(3) .
N2 P1 1.842(3) .
O1 Si1 1.631(2) .
O1 P1 1.655(2) .
P1 O1 1.655(2) 2_756
P1 N1 1.818(3) 2_756
P1 N2 1.842(3) 2_756
